data_2000633
loop_
_publ_author_name
'George, C.'
'Gilardi, R.'
'Flippen-Anderson, J. L.'

_publ_section_title
;
 Structure of an acetone solvate of
 7,9-diacetyl-2,5-dinitro-2,5,7,9-tetraazabicyclo[4.3.0]nonane
;
_journal_issue 9
_journal_name_full 'Acta Crystallographica Section C'
_journal_page_first 1699
_journal_page_last 1701
_journal_paper_doi 10.1107/S0108270192000933
_journal_volume 48
_journal_year 1992
_chemical_formula_moiety 'C9 H14 N6 O6,0.5(C3 H6 O1)'
_chemical_formula_sum 'C12 H20 N6 O7'
_chemical_formula_weight 331.29
_symmetry_cell_setting monoclinic
_symmetry_space_group_name_H-M 'C 1 2/c 1'
_cell_angle_alpha 90
_cell_angle_beta 92.460(10)
_cell_angle_gamma 90
_cell_formula_units_Z 8
_cell_length_a 29.512(5)
_cell_length_b 9.1420(10)
_cell_length_c 10.872(2)
_cell_volume 2930.5(8)
_diffrn_radiation_type Cu
_diffrn_radiation_wavelength 1.54184
_exptl_absorpt_coefficient_mu 1.04
_exptl_crystal_density_diffrn 1.502
_exptl_crystal_F_000 1392
_cod_data_source_file hh0607.cif
_cod_data_source_block hh0607a
_cod_original_sg_symbol_H-M 'C 2/c'
_cod_database_code 2000633

loop_
_atom_site_label
_atom_site_fract_x
_atom_site_fract_y
_atom_site_fract_z
_atom_site_U_iso_or_equiv
C(1) .37150(10) .7168(3) .1579(2) .0310(10)
N(2) .33310(10) .6193(2) .1364(2) .0360(10)
C(3) .29810(10) .6045(3) .2257(3) .0410(10)
C(4) .29090(10) .7543(3) .2830(3) .0420(10)
N(5) .30480(10) .8723(2) .2020(2) .0370(10)
C(6) .35350(10) .8727(3) .1815(2) .0330(10)
N(7) .37860(10) .9194(2) .2908(2) .0360(10)
C(8) .40210(10) .8013(3) .3564(2) .0380(10)
N(9) .39960(10) .6831(2) .2671(2) .0330(10)
N(10) .33630(10) .5089(3) .0519(2) .0440(10)
O(11) .31150(10) .4031(2) .0635(2) .0600(10)
O(12) .36220(10) .5268(2) -.0317(2) .0550(10)
N(13) .27650(10) .8954(3) .0975(2) .0440(10)
O(14) .29190(10) .9691(3) .0143(2) .0660(10)
O(15) .23800(10) .8476(2) .0993(2) .0560(10)
C(16) .38150(10) 1.0586(3) .3353(2) .0390(10)
C(17) .35740(10) 1.1769(3) .2641(3) .0540(10)
O(18) .40370(10) 1.0812(2) .4317(2) .0530(10)
O(19) .42390(10) .4729(2) .1881(2) .0510(10)
C(20) .45960(10) .5490(3) .3795(3) .0530(10)
C(21) .42670(10) .5630(3) .2708(2) .0380(10)
O(24) .5000 -.0975(4) .2500 .098(2)
C(23) .5000 .0341(6) .2500 .060(2)
C(22) .48020(10) .1199(4) .1443(3) .083(2)
H(1) .3894(9) .713(3) .089(2) .034
H(3A) .2703(10) .570(3) .183(2) .045
H(3B) .3071(10) .532(3) .285(2) .045
H(4A) .3086(9) .766(3) .359(2) .046
H(4B) .2591(10) .769(3) .300(2) .046
H(6) .3592(9) .931(3) .112(2) .037
H(8A) .3879(9) .772(3) .435(2) .042
H(8B) .4345(10) .827(3) .375(2) .042
H(17A) .3756 1.2639 .2670 .065
H(17B) .3525 1.1470 .1800 .065
H(17C) .3288 1.1969 .2998 .065
H(20A) .4739 .4546 .3783 .064
H(20B) .4823 .6239 .3756 .064
H(20C) .4437 .5596 .4542 .064
H(22A) .4628 .1996 .1747 .099
H(22B) .4611 .0581 .0932 .099
H(22C) .5043 .1578 .0967 .099

loop_
_geom_bond_atom_site_label_1
_geom_bond_atom_site_label_2
_geom_bond_distance
C(1) N(2) 1.454(3)
C(1) N(9) 1.452(3)
N(2) N(10) 1.371(3)
C(4) N(5) 1.463(4)
N(5) N(13) 1.396(3)
N(7) C(8) 1.454(3)
C(8) N(9) 1.452(3)
N(10) O(11) 1.224(3)
N(13) O(14) 1.230(3)
C(16) C(17) 1.493(4)
O(19) C(21) 1.220(3)
O(24) C(23) 1.203(6)
C(1) C(6) 1.545(4)
N(2) C(3) 1.454(4)
C(3) C(4) 1.522(4)
N(5) C(6) 1.466(4)
C(6) N(7) 1.438(3)
N(7) C(16) 1.362(3)
N(9) C(21) 1.359(3)
N(10) O(12) 1.223(3)
N(13) O(15) 1.218(3)
C(16) O(18) 1.228(3)
C(20) C(21) 1.502(4)
C(23) C(22) 1.490(5)
